data_7713254
loop_
_publ_author_name
'Jakopec, Silvio'
'Gourdon-Gr&#xfc;newaldt, Lisa'
'&#x10c;ipor, Ivona'
'Me&#x161;&#x10d;i&#x107; Macan, Andrijana'
'Peri&#x107;, Berislav'
'Piantanida, Ivo'
'Cariou, Kevin'
'Gasser, Gilles'
'Kirin, Sre&#x107;ko I'
'Rai&#x107;-Mali&#x107;, Silvana'

_publ_section_title
;
 Synthesis, characterisation and biological evaluation of monometallic
 Re(I) and heterobimetallic Re(I)/Fe(II) complexes with a 1,2,3-triazolyl
 pyridine chelating moiety.
;
_journal_name_full 'Dalton transactions (Cambridge, England : 2003)'
_journal_paper_doi 10.1039/d3dt01070h
_journal_year 2023
_chemical_formula_moiety 'C18 H16 Fe N4'
_chemical_formula_sum 'C18 H16 Fe N4'
_chemical_formula_weight 344.20
_space_group_crystal_system monoclinic
_space_group_IT_number 14
_space_group_name_Hall '-P 2yn'
_space_group_name_H-M_alt 'P 1 21/n 1'
_atom_sites_solution_hydrogens geom
_atom_sites_solution_primary direct
_atom_sites_solution_secondary difmap
_audit_creation_method SHELXL-2018/3
_audit_update_record
;
2023-04-06 deposited with the CCDC.	2023-06-12 downloaded from the CCDC.
;
_cell_angle_alpha 90
_cell_angle_beta 99.1180(10)
_cell_angle_gamma 90
_cell_formula_units_Z 4
_cell_length_a 5.84340(10)
_cell_length_b 28.9507(4)
_cell_length_c 9.35340(10)
_cell_measurement_reflns_used 4194
_cell_measurement_temperature 293(2)
_cell_measurement_theta_max 75.6050
_cell_measurement_theta_min 5.0200
_cell_volume 1562.33(4)
_computing_cell_refinement 'CrysAlisPro 1.171.39.46 (Rigaku OD, 2018)'
_computing_data_collection 'CrysAlisPro 1.171.39.46 (Rigaku OD, 2018)'
_computing_data_reduction 'CrysAlisPro 1.171.39.46 (Rigaku OD, 2018)'
_computing_structure_refinement 'SHELXL-2018/3 (Sheldrick, 2018)'
_computing_structure_solution 'SHELXT 2018/2 (Sheldrick, 2018)'
_diffrn_ambient_temperature 293(2)
_diffrn_detector_area_resol_mean 10.4323
_diffrn_measured_fraction_theta_full 0.999
_diffrn_measured_fraction_theta_max 0.988
_diffrn_measurement_device_type 'Xcalibur, Ruby, Nova'
_diffrn_measurement_method '\w scans'
_diffrn_radiation_type CuK\a
_diffrn_radiation_wavelength 1.54184
_diffrn_reflns_av_R_equivalents 0.0309
_diffrn_reflns_av_unetI/netI 0.0396
_diffrn_reflns_Laue_measured_fraction_full 0.999
_diffrn_reflns_Laue_measured_fraction_max 0.988
_diffrn_reflns_limit_h_max 7
_diffrn_reflns_limit_h_min -7
_diffrn_reflns_limit_k_max 30
_diffrn_reflns_limit_k_min -36
_diffrn_reflns_limit_l_max 11
_diffrn_reflns_limit_l_min -9
_diffrn_reflns_number 7572
_diffrn_reflns_point_group_measured_fraction_full 0.999
_diffrn_reflns_point_group_measured_fraction_max 0.988
_diffrn_reflns_theta_full 67.684
_diffrn_reflns_theta_max 75.898
_diffrn_reflns_theta_min 3.053
_diffrn_source 'micro-focus sealed X-ray tube'
_exptl_absorpt_coefficient_mu 7.763
_exptl_absorpt_correction_T_max 1.00000
_exptl_absorpt_correction_T_min 0.24529
_exptl_absorpt_correction_type multi-scan
_exptl_absorpt_process_details
;
CrysAlisPro 1.171.39.46 (Rigaku Oxford Diffraction, 2018)
Empirical absorption correction using spherical harmonics,
 implemented in SCALE3 ABSPACK scaling algorithm.
;
_exptl_crystal_colour orange
_exptl_crystal_density_diffrn 1.463
_exptl_crystal_description needle
_exptl_crystal_F_000 712
_exptl_crystal_size_max 0.3
_exptl_crystal_size_mid 0.1
_exptl_crystal_size_min 0.05
_refine_diff_density_max 0.296
_refine_diff_density_min -0.541
_refine_diff_density_rms 0.084
_refine_ls_extinction_method none
_refine_ls_goodness_of_fit_ref 1.038
_refine_ls_hydrogen_treatment constr
_refine_ls_matrix_type full
_refine_ls_number_parameters 208
_refine_ls_number_reflns 3231
_refine_ls_number_restraints 0
_refine_ls_restrained_S_all 1.038
_refine_ls_R_factor_all 0.0482
_refine_ls_R_factor_gt 0.0421
_refine_ls_shift/su_max 0.002
_refine_ls_shift/su_mean 0.000
_refine_ls_structure_factor_coef Fsqd
_refine_ls_weighting_details 'w=1/[\s^2^(Fo^2^)+(0.0671P)^2^+0.2576P] where P=(Fo^2^+2Fc^2^)/3'
_refine_ls_weighting_scheme calc
_refine_ls_wR_factor_gt 0.1074
_refine_ls_wR_factor_ref 0.1122
_reflns_Friedel_coverage 0.000
_reflns_number_gt 2904
_reflns_number_total 3231
_reflns_threshold_expression 'I > 2\s(I)'
_cod_data_source_file d3dt01070h2.cif
_cod_data_source_block 2b
_cod_original_sg_symbol_H-M 'P 21/n'
_cod_database_code 7713254
_shelx_shelxl_version_number 2018/3
_shelx_space_group_comment
;
The symmetry employed for this shelxl refinement is uniquely defined
by the following loop, which should always be used as a source of
symmetry information in preference to the above space-group names.
They are only intended as comments.
;

loop_
_space_group_symop_operation_xyz
'x, y, z'
'-x+1/2, y+1/2, -z+1/2'
'-x, -y, -z'
'x-1/2, -y-1/2, z-1/2'

loop_
_atom_site_label
_atom_site_type_symbol
_atom_site_fract_x
_atom_site_fract_y
_atom_site_fract_z
_atom_site_U_iso_or_equiv
_atom_site_adp_type
_atom_site_occupancy
_atom_site_site_symmetry_order
_atom_site_calc_flag
_atom_site_refinement_flags_posn
_atom_site_refinement_flags_adp
_atom_site_refinement_flags_occupancy
_atom_site_disorder_assembly
_atom_site_disorder_group
N1 N 0.1137(4) 0.54127(8) 0.2994(2) 0.0511(5) Uani 1 1 d . . . . .
C2 C 0.0754(6) 0.50548(11) 0.2091(3) 0.0657(8) Uani 1 1 d . . . . .
H2 H 0.189187 0.498196 0.153610 0.079 Uiso 1 1 calc R U . . .
C3 C -0.1210(7) 0.47862(10) 0.1924(4) 0.0713(9) Uani 1 1 d . . . . .
H3 H -0.137834 0.453607 0.129234 0.086 Uiso 1 1 calc R U . . .
C4 C -0.2905(6) 0.48972(10) 0.2712(4) 0.0694(9) Uani 1 1 d . . . . .
H4 H -0.425827 0.472317 0.262029 0.083 Uiso 1 1 calc R U . . .
C5 C -0.2605(5) 0.52680(9) 0.3645(3) 0.0527(6) Uani 1 1 d . . . . .
H5 H -0.374898 0.534991 0.418514 0.063 Uiso 1 1 calc R U . . .
C6 C -0.0551(4) 0.55168(8) 0.3759(2) 0.0407(5) Uani 1 1 d . . . . .
C9 C -0.0068(4) 0.59060(8) 0.4767(2) 0.0397(5) Uani 1 1 d . . . . .
N10 N -0.1752(4) 0.61109(8) 0.5397(2) 0.0515(5) Uani 1 1 d . . . . .
N11 N -0.0781(4) 0.64285(9) 0.6309(2) 0.0548(5) Uani 1 1 d . . . . .
N12 N 0.1491(4) 0.64237(7) 0.62532(19) 0.0447(4) Uani 1 1 d . . . . .
C13 C 0.2003(4) 0.61071(8) 0.5311(2) 0.0426(5) Uani 1 1 d . . . . .
H13 H 0.345380 0.603863 0.507706 0.051 Uiso 1 1 calc R U . . .
C14 C 0.3080(5) 0.66966(8) 0.7317(3) 0.0515(6) Uani 1 1 d . . . . .
H14A H 0.228646 0.697059 0.757949 0.062 Uiso 1 1 calc R U . . .
H14B H 0.440178 0.679510 0.688358 0.062 Uiso 1 1 calc R U . . .
C15 C 0.3903(4) 0.64189(7) 0.8645(2) 0.0372(4) Uani 1 1 d . . . . .
C16 C 0.2655(4) 0.63225(8) 0.9808(3) 0.0443(5) Uani 1 1 d . . . . .
H16 H 0.116171 0.642122 0.987628 0.053 Uiso 1 1 calc R U . . .
C17 C 0.4102(5) 0.60493(9) 1.0838(2) 0.0512(6) Uani 1 1 d . . . . .
H17 H 0.372492 0.594025 1.170678 0.061 Uiso 1 1 calc R U . . .
C18 C 0.6208(5) 0.59711(8) 1.0323(3) 0.0492(6) Uani 1 1 d . . . . .
H18 H 0.745662 0.580117 1.079051 0.059 Uiso 1 1 calc R U . . .
C19 C 0.6093(4) 0.61957(8) 0.8970(2) 0.0422(5) Uani 1 1 d . . . . .
H19 H 0.724968 0.619723 0.839261 0.051 Uiso 1 1 calc R U . . .
Fe20 Fe 0.56433(6) 0.66666(2) 1.05413(3) 0.03615(13) Uani 1 1 d . . . . .
C21 C 0.5849(5) 0.73697(9) 1.0367(3) 0.0620(8) Uani 1 1 d . . . . .
H21 H 0.519029 0.754745 0.958007 0.074 Uiso 1 1 calc R U . . .
C22 C 0.4787(5) 0.72441(11) 1.1588(4) 0.0670(9) Uani 1 1 d . . . . .
H22 H 0.330273 0.732363 1.173984 0.080 Uiso 1 1 calc R U . . .
C23 C 0.6412(6) 0.69764(12) 1.2522(3) 0.0670(8) Uani 1 1 d . . . . .
H23 H 0.618278 0.685028 1.340284 0.080 Uiso 1 1 calc R U . . .
C24 C 0.8412(5) 0.69340(10) 1.1898(3) 0.0605(7) Uani 1 1 d . . . . .
H24 H 0.974309 0.677368 1.229045 0.073 Uiso 1 1 calc R U . . .
C25 C 0.8084(5) 0.71727(9) 1.0585(3) 0.0578(6) Uani 1 1 d . . . . .
H25 H 0.916221 0.719762 0.995631 0.069 Uiso 1 1 calc R U . . .

loop_
_atom_site_aniso_label
_atom_site_aniso_U_11
_atom_site_aniso_U_22
_atom_site_aniso_U_33
_atom_site_aniso_U_23
_atom_site_aniso_U_13
_atom_site_aniso_U_12
N1 0.0578(12) 0.0549(12) 0.0390(9) -0.0060(9) 0.0023(8) -0.0046(10)
C2 0.084(2) 0.0608(17) 0.0489(14) -0.0121(12) -0.0007(14) 0.0061(15)
C3 0.099(3) 0.0430(14) 0.0611(16) -0.0088(13) -0.0211(17) -0.0007(15)
C4 0.0719(19) 0.0452(15) 0.079(2) 0.0115(14) -0.0261(16) -0.0160(13)
C5 0.0519(14) 0.0475(13) 0.0536(13) 0.0101(11) -0.0070(11) -0.0076(11)
C6 0.0461(11) 0.0412(11) 0.0304(9) 0.0072(8) -0.0071(8) -0.0037(9)
C9 0.0440(11) 0.0438(12) 0.0282(8) 0.0053(8) -0.0034(8) 0.0001(9)
N10 0.0482(11) 0.0644(13) 0.0397(10) -0.0055(9) -0.0003(8) 0.0000(10)
N11 0.0567(12) 0.0638(14) 0.0414(10) -0.0094(10) 0.0000(9) 0.0062(10)
N12 0.0543(11) 0.0419(10) 0.0326(8) 0.0020(7) -0.0092(8) 0.0017(8)
C13 0.0475(12) 0.0414(11) 0.0352(10) 0.0023(9) -0.0048(8) -0.0009(9)
C14 0.0723(17) 0.0341(11) 0.0396(12) 0.0008(9) -0.0170(11) -0.0053(10)
C15 0.0469(11) 0.0287(9) 0.0320(9) -0.0029(7) -0.0063(8) -0.0033(8)
C16 0.0433(11) 0.0438(12) 0.0440(11) -0.0110(9) 0.0012(9) -0.0099(9)
C17 0.0742(17) 0.0413(12) 0.0356(10) 0.0006(9) 0.0010(10) -0.0191(12)
C18 0.0631(14) 0.0321(11) 0.0463(12) 0.0021(9) -0.0100(11) 0.0059(10)
C19 0.0509(12) 0.0360(11) 0.0375(10) -0.0065(8) 0.0005(9) 0.0025(9)
Fe20 0.0430(2) 0.0313(2) 0.03052(19) -0.00357(11) -0.00518(13) -0.00369(12)
C21 0.080(2) 0.0296(12) 0.0663(16) -0.0037(11) -0.0214(15) -0.0058(11)
C22 0.0542(15) 0.0578(16) 0.087(2) -0.0455(16) 0.0047(14) -0.0062(13)
C23 0.091(2) 0.0684(18) 0.0375(12) -0.0200(12) -0.0029(13) -0.0217(16)
C24 0.0566(15) 0.0563(15) 0.0589(15) -0.0132(12) -0.0204(12) -0.0074(12)
C25 0.0636(16) 0.0462(13) 0.0620(15) -0.0104(12) 0.0049(12) -0.0182(12)

loop_
_atom_type_symbol
_atom_type_description
_atom_type_scat_dispersion_real
_atom_type_scat_dispersion_imag
_atom_type_scat_source
C C 0.0181 0.0091 'International Tables Vol C Tables 4.2.6.8 and 6.1.1.4'
H H 0.0000 0.0000 'International Tables Vol C Tables 4.2.6.8 and 6.1.1.4'
Fe Fe -1.1336 3.1974 'International Tables Vol C Tables 4.2.6.8 and 6.1.1.4'
N N 0.0311 0.0180 'International Tables Vol C Tables 4.2.6.8 and 6.1.1.4'

loop_
_geom_angle_atom_site_label_1
_geom_angle_atom_site_label_2
_geom_angle_atom_site_label_3
_geom_angle
_geom_angle_site_symmetry_1
_geom_angle_site_symmetry_3
_geom_angle_publ_flag
C2 N1 C6 116.7(3) . . ?
N1 C2 C3 124.4(3) . . ?
C4 C3 C2 118.1(3) . . ?
C3 C4 C5 119.7(3) . . ?
C4 C5 C6 118.3(3) . . ?
N1 C6 C5 122.8(2) . . ?
N1 C6 C9 115.6(2) . . ?
C5 C6 C9 121.6(2) . . ?
N10 C9 C13 108.1(2) . . ?
N10 C9 C6 122.3(2) . . ?
C13 C9 C6 129.4(2) . . ?
N11 N10 C9 108.5(2) . . ?
N10 N11 N12 107.2(2) . . ?
N11 N12 C13 111.1(2) . . ?
N11 N12 C14 119.4(2) . . ?
C13 N12 C14 128.9(2) . . ?
N12 C13 C9 105.1(2) . . ?
N12 C14 C15 110.93(18) . . ?
C19 C15 C16 107.39(19) . . ?
C19 C15 C14 125.6(2) . . ?
C16 C15 C14 127.0(2) . . ?
C19 C15 Fe20 70.41(12) . . ?
C16 C15 Fe20 69.50(12) . . ?
C14 C15 Fe20 125.95(15) . . ?
C17 C16 C15 107.7(2) . . ?
C17 C16 Fe20 69.89(14) . . ?
C15 C16 Fe20 69.30(12) . . ?
C18 C17 C16 108.4(2) . . ?
C18 C17 Fe20 70.48(14) . . ?
C16 C17 Fe20 69.36(13) . . ?
C17 C18 C19 108.2(2) . . ?
C17 C18 Fe20 69.27(14) . . ?
C19 C18 Fe20 69.70(13) . . ?
C18 C19 C15 108.3(2) . . ?
C18 C19 Fe20 70.02(13) . . ?
C15 C19 Fe20 68.80(12) . . ?
C15 Fe20 C16 41.20(9) . . ?
C15 Fe20 C22 125.58(11) . . ?
C16 Fe20 C22 107.51(11) . . ?
C15 Fe20 C17 68.81(9) . . ?
C16 Fe20 C17 40.75(11) . . ?
C22 Fe20 C17 120.38(13) . . ?
C15 Fe20 C25 121.51(11) . . ?
C16 Fe20 C25 156.75(12) . . ?
C22 Fe20 C25 68.01(13) . . ?
C17 Fe20 C25 161.55(13) . . ?
C15 Fe20 C23 162.71(13) . . ?
C16 Fe20 C23 125.08(12) . . ?
C22 Fe20 C23 40.56(14) . . ?
C17 Fe20 C23 107.43(12) . . ?
C25 Fe20 C23 67.31(13) . . ?
C15 Fe20 C24 156.05(12) . . ?
C16 Fe20 C24 161.50(12) . . ?
C22 Fe20 C24 67.76(13) . . ?
C17 Fe20 C24 124.79(12) . . ?
C25 Fe20 C24 39.97(13) . . ?
C23 Fe20 C24 39.82(13) . . ?
C15 Fe20 C21 108.01(10) . . ?
C16 Fe20 C21 121.23(11) . . ?
C22 Fe20 C21 40.97(14) . . ?
C17 Fe20 C21 156.15(13) . . ?
C25 Fe20 C21 40.36(12) . . ?
C23 Fe20 C21 68.19(13) . . ?
C24 Fe20 C21 67.79(12) . . ?
C15 Fe20 C19 40.79(9) . . ?
C16 Fe20 C19 68.48(10) . . ?
C22 Fe20 C19 163.24(13) . . ?
C17 Fe20 C19 67.96(10) . . ?
C25 Fe20 C19 108.84(11) . . ?
C23 Fe20 C19 155.02(13) . . ?
C24 Fe20 C19 121.20(12) . . ?
C21 Fe20 C19 126.01(12) . . ?
C15 Fe20 C18 68.48(9) . . ?
C16 Fe20 C18 68.23(11) . . ?
C22 Fe20 C18 154.98(14) . . ?
C17 Fe20 C18 40.25(12) . . ?
C25 Fe20 C18 125.64(12) . . ?
C23 Fe20 C18 120.30(12) . . ?
C24 Fe20 C18 108.01(11) . . ?
C21 Fe20 C18 162.49(14) . . ?
C19 Fe20 C18 40.28(10) . . ?
C25 C21 C22 106.9(3) . . ?
C25 C21 Fe20 69.57(15) . . ?
C22 C21 Fe20 69.22(16) . . ?
C23 C22 C21 107.4(3) . . ?
C23 C22 Fe20 69.87(16) . . ?
C21 C22 Fe20 69.81(15) . . ?
C24 C23 C22 108.4(3) . . ?
C24 C23 Fe20 70.10(15) . . ?
C22 C23 Fe20 69.57(15) . . ?
C23 C24 C25 108.6(3) . . ?
C23 C24 Fe20 70.07(15) . . ?
C25 C24 Fe20 69.90(15) . . ?
C24 C25 C21 108.8(3) . . ?
C24 C25 Fe20 70.13(16) . . ?
C21 C25 Fe20 70.07(16) . . ?

loop_
_geom_bond_atom_site_label_1
_geom_bond_atom_site_label_2
_geom_bond_distance
_geom_bond_site_symmetry_2
_geom_bond_publ_flag
N1 C2 1.333(4) . ?
N1 C6 1.341(3) . ?
C2 C3 1.375(5) . ?
C3 C4 1.363(5) . ?
C4 C5 1.377(4) . ?
C5 C6 1.389(3) . ?
C6 C9 1.467(3) . ?
C9 N10 1.361(3) . ?
C9 C13 1.366(3) . ?
N10 N11 1.320(3) . ?
N11 N12 1.337(3) . ?
N12 C13 1.338(3) . ?
N12 C14 1.478(3) . ?
C14 C15 1.494(3) . ?
C15 C19 1.423(3) . ?
C15 C16 1.430(3) . ?
C15 Fe20 2.0302(19) . ?
C16 C17 1.418(4) . ?
C16 Fe20 2.033(2) . ?
C17 C18 1.409(4) . ?
C17 Fe20 2.040(2) . ?
C18 C19 1.414(3) . ?
C18 Fe20 2.056(2) . ?
C19 Fe20 2.052(2) . ?
Fe20 C22 2.039(3) . ?
Fe20 C25 2.041(3) . ?
Fe20 C23 2.043(2) . ?
Fe20 C24 2.044(2) . ?
Fe20 C21 2.047(3) . ?
C21 C25 1.410(4) . ?
C21 C22 1.430(5) . ?
C22 C23 1.415(5) . ?
C23 C24 1.392(5) . ?
C24 C25 1.396(4) . ?
